data_4134948
loop_
_publ_author_name
'Kim, Sangmin'
'Zhong, Hongyu'
'Park, Yoonsu'
'Loose, Florian'
'Chirik, Paul J.'

_publ_section_title
;
 Catalytic Hydrogenation of a Manganese(V) Nitride to Ammonia.
;
_journal_name_full 'Journal of the American Chemical Society'
_journal_paper_doi 10.1021/jacs.0c03346
_journal_year 2020
_chemical_formula_sum 'C53 H40 B F24 N2 Rh'
_chemical_formula_weight 1274.59
_space_group_crystal_system triclinic
_space_group_IT_number 2
_space_group_name_Hall '-P 1'
_space_group_name_H-M_alt 'P -1'
_atom_sites_solution_hydrogens geom
_audit_creation_method SHELXL-2018/3
_audit_update_record
;
2020-02-16 # Formatted by publCIF

;
_cell_angle_alpha 92.4960(10)
_cell_angle_beta 96.4180(10)
_cell_angle_gamma 105.15
_cell_formula_units_Z 2
_cell_length_a 12.8596(2)
_cell_length_b 12.8714(2)
_cell_length_c 16.7648(2)
_cell_measurement_reflns_used 9735
_cell_measurement_temperature 100(2)
_cell_measurement_theta_max 66.65
_cell_measurement_theta_min 2.66
_cell_volume 2654.03(7)
_computing_cell_refinement 'Bruker SAINT'
_computing_data_collection 'Bruker APEX2'
_computing_data_reduction 'Bruker SAINT'
_computing_structure_refinement 'SHELXL-2018/3 (Sheldrick, 2018)'
_computing_structure_solution 'SHELXT 2014/4 (Sheldrick, 2014)'
_diffrn_ambient_temperature 100(2)
_diffrn_measured_fraction_theta_full 0.978
_diffrn_measured_fraction_theta_max 0.978
_diffrn_measurement_device_type 'Bruker APEX-II CCD'
_diffrn_measurement_method '\f and \w scans'
_diffrn_radiation_type CuK\a
_diffrn_radiation_wavelength 1.54178
_diffrn_reflns_av_R_equivalents 0.0184
_diffrn_reflns_av_unetI/netI 0.0134
_diffrn_reflns_Laue_measured_fraction_full 0.978
_diffrn_reflns_Laue_measured_fraction_max 0.978
_diffrn_reflns_limit_h_max 15
_diffrn_reflns_limit_h_min -15
_diffrn_reflns_limit_k_max 15
_diffrn_reflns_limit_k_min -15
_diffrn_reflns_limit_l_max 19
_diffrn_reflns_limit_l_min -19
_diffrn_reflns_number 45300
_diffrn_reflns_point_group_measured_fraction_full 0.978
_diffrn_reflns_point_group_measured_fraction_max 0.978
_diffrn_reflns_theta_full 66.651
_diffrn_reflns_theta_max 66.651
_diffrn_reflns_theta_min 2.660
_diffrn_source 'I\mS microfocus source'
_exptl_absorpt_coefficient_mu 3.725
_exptl_absorpt_correction_T_max 0.7528
_exptl_absorpt_correction_T_min 0.6391
_exptl_absorpt_correction_type multi-scan
_exptl_absorpt_process_details 'TWINABS BRUKER AXS'
_exptl_crystal_colour yellow
_exptl_crystal_density_diffrn 1.595
_exptl_crystal_description block
_exptl_crystal_F_000 1276
_exptl_crystal_size_max 0.235
_exptl_crystal_size_mid 0.174
_exptl_crystal_size_min 0.121
_refine_diff_density_max 1.550
_refine_diff_density_min -1.274
_refine_diff_density_rms 0.093
_refine_ls_extinction_method none
_refine_ls_goodness_of_fit_ref 1.104
_refine_ls_hydrogen_treatment constr
_refine_ls_matrix_type full
_refine_ls_number_parameters 744
_refine_ls_number_reflns 9193
_refine_ls_number_restraints 0
_refine_ls_restrained_S_all 1.104
_refine_ls_R_factor_all 0.0469
_refine_ls_R_factor_gt 0.0469
_refine_ls_shift/su_max 0.001
_refine_ls_shift/su_mean 0.000
_refine_ls_structure_factor_coef Fsqd
_refine_ls_weighting_details 'w=1/[\s^2^(Fo^2^)+(0.0507P)^2^+8.9261P] where P=(Fo^2^+2Fc^2^)/3'
_refine_ls_weighting_scheme calc
_refine_ls_wR_factor_gt 0.1163
_refine_ls_wR_factor_ref 0.1163
_reflns_Friedel_coverage 0.000
_reflns_number_gt 9181
_reflns_number_total 9193
_reflns_threshold_expression 'I > 2\s(I)'
_cod_data_source_file ja0c03346_si_002.cif
_cod_data_source_block SMK21
_cod_original_cell_volume 2654.01(7)
_cod_database_code 4134948
_publcif_datablock.id {5278739c-fc29-40c2-892c-6d80cd581ef0}

_shelx_shelxl_version_number 2018/3
_shelx_space_group_comment
;
The symmetry employed for this shelxl refinement is uniquely defined
by the following loop, which should always be used as a source of
symmetry information in preference to the above space-group names.
They are only intended as comments.
;
_publcif_info_exptl_table_max_cols 4
_publcif_info_exptl_table_use_headnotes n
_publcif_funding_html
;
;

loop_
_space_group_symop_operation_xyz
'x, y, z'
'-x, -y, -z'

loop_
_atom_site_label
_atom_site_type_symbol
_atom_site_fract_x
_atom_site_fract_y
_atom_site_fract_z
_atom_site_U_iso_or_equiv
_atom_site_adp_type
_atom_site_occupancy
_atom_site_site_symmetry_order
_atom_site_calc_flag
_atom_site_refinement_flags_posn
_atom_site_refinement_flags_adp
_atom_site_refinement_flags_occupancy
_atom_site_disorder_assembly
_atom_site_disorder_group
C1 C 1.1016(3) 0.5532(3) 0.7108(2) 0.0274(8) Uani 1 1 d . . . . .
H1A H 1.037969 0.569400 0.681708 0.041 Uiso 1 1 calc R U . . .
H1B H 1.162878 0.572764 0.679417 0.041 Uiso 1 1 calc R U . . .
H1C H 1.084920 0.475847 0.718727 0.041 Uiso 1 1 calc R U . . .
C2 C 1.2791(3) 0.5312(4) 0.8236(3) 0.0361(10) Uani 1 1 d . . . . .
H2A H 1.336254 0.539071 0.869054 0.054 Uiso 1 1 calc R U . . .
H2B H 1.232695 0.456910 0.817710 0.054 Uiso 1 1 calc R U . . .
H2C H 1.312158 0.547803 0.774199 0.054 Uiso 1 1 calc R U . . .
C3 C 1.2118(3) 0.6075(3) 0.8388(2) 0.0221(7) Uani 1 1 d . . . . .
C4 C 1.2372(3) 0.6831(3) 0.9109(2) 0.0206(7) Uani 1 1 d . . . . .
C5 C 1.3249(3) 0.6927(3) 0.9706(2) 0.0271(8) Uani 1 1 d . . . . .
H5 H 1.369213 0.644309 0.968534 0.032 Uiso 1 1 calc R U . . .
C6 C 1.3469(3) 0.7727(3) 1.0326(2) 0.0293(8) Uani 1 1 d . . . . .
H6 H 1.406042 0.778844 1.073550 0.035 Uiso 1 1 calc R U . . .
C7 C 1.2828(3) 0.8441(3) 1.0351(2) 0.0266(8) Uani 1 1 d . . . . .
H7 H 1.298999 0.899781 1.077259 0.032 Uiso 1 1 calc R U . . .
C8 C 1.1948(3) 0.8345(3) 0.9759(2) 0.0217(7) Uani 1 1 d . . . . .
H8 H 1.151465 0.883880 0.978134 0.026 Uiso 1 1 calc R U . . .
C9 C 1.1699(3) 0.7536(3) 0.9140(2) 0.0181(7) Uani 1 1 d . . . . .
C10 C 0.8704(3) 0.6362(3) 0.7744(2) 0.0185(7) Uani 1 1 d . . . . .
C11 C 0.8815(3) 0.7475(3) 0.7793(2) 0.0201(7) Uani 1 1 d . . . . .
C12 C 0.9176(3) 0.7910(3) 0.8621(2) 0.0190(7) Uani 1 1 d . . . . .
C13 C 0.9237(3) 0.7025(3) 0.9091(2) 0.0181(7) Uani 1 1 d . . . . .
C14 C 0.9020(3) 0.6080(3) 0.8551(2) 0.0171(7) Uani 1 1 d . . . . .
C15 C 0.8291(3) 0.5578(3) 0.7020(2) 0.0267(8) Uani 1 1 d . . . . .
H15A H 0.830552 0.485213 0.716703 0.040 Uiso 1 1 calc R U . . .
H15B H 0.754445 0.557846 0.682448 0.040 Uiso 1 1 calc R U . . .
H15C H 0.875400 0.578842 0.659627 0.040 Uiso 1 1 calc R U . . .
C16 C 0.8589(3) 0.8136(3) 0.7113(2) 0.0321(9) Uani 1 1 d . . . . .
H16A H 0.873389 0.889257 0.731565 0.048 Uiso 1 1 calc R U . . .
H16B H 0.905847 0.808084 0.670013 0.048 Uiso 1 1 calc R U . . .
H16C H 0.782625 0.786709 0.687838 0.048 Uiso 1 1 calc R U . . .
C17 C 0.9267(3) 0.9044(3) 0.8924(2) 0.0284(8) Uani 1 1 d . . . . .
H17A H 0.919410 0.947936 0.846603 0.043 Uiso 1 1 calc R U . . .
H17B H 0.869046 0.904870 0.925858 0.043 Uiso 1 1 calc R U . . .
H17C H 0.997665 0.934701 0.924468 0.043 Uiso 1 1 calc R U . . .
C18 C 0.9448(3) 0.7055(3) 0.9990(2) 0.0245(8) Uani 1 1 d . . . . .
H18A H 0.944611 0.633156 1.015131 0.037 Uiso 1 1 calc R U . . .
H18B H 1.015593 0.755894 1.018006 0.037 Uiso 1 1 calc R U . . .
H18C H 0.887818 0.729310 1.022761 0.037 Uiso 1 1 calc R U . . .
C19 C 0.8983(3) 0.4961(3) 0.8787(2) 0.0257(8) Uani 1 1 d . . . . .
H19A H 0.881887 0.446277 0.830324 0.039 Uiso 1 1 calc R U . . .
H19B H 0.968818 0.495672 0.907490 0.039 Uiso 1 1 calc R U . . .
H19C H 0.841724 0.473381 0.913818 0.039 Uiso 1 1 calc R U . . .
C20 C 0.4275(3) 0.2298(2) 0.61744(19) 0.0132(6) Uani 1 1 d . . . . .
C21 C 0.4314(3) 0.1544(2) 0.55630(19) 0.0143(6) Uani 1 1 d . . . . .
H21 H 0.496100 0.132254 0.554503 0.017 Uiso 1 1 calc R U . . .
C22 C 0.3427(3) 0.1105(2) 0.49767(19) 0.0149(6) Uani 1 1 d . . . . .
C23 C 0.2473(3) 0.1404(3) 0.4976(2) 0.0170(7) Uani 1 1 d . . . . .
H23 H 0.186996 0.109902 0.457771 0.020 Uiso 1 1 calc R U . . .
C24 C 0.2418(3) 0.2166(3) 0.5575(2) 0.0192(7) Uani 1 1 d . . . . .
C25 C 0.3301(3) 0.2598(3) 0.6160(2) 0.0170(7) Uani 1 1 d . . . . .
H25 H 0.324271 0.311402 0.656267 0.020 Uiso 1 1 calc R U . . .
C26 C 0.3502(3) 0.0257(3) 0.4363(2) 0.0195(7) Uani 1 1 d . . . . .
C27 C 0.1397(3) 0.2512(3) 0.5567(2) 0.0281(8) Uani 1 1 d . . . . .
C28 C 0.6454(3) 0.2708(2) 0.67084(19) 0.0125(6) Uani 1 1 d . . . . .
C29 C 0.7244(3) 0.2444(2) 0.7251(2) 0.0148(6) Uani 1 1 d . . . . .
H29 H 0.706688 0.223045 0.776496 0.018 Uiso 1 1 calc R U . . .
C30 C 0.8278(3) 0.2486(3) 0.7056(2) 0.0172(7) Uani 1 1 d . . . . .
C31 C 0.8584(3) 0.2835(3) 0.6326(2) 0.0175(7) Uani 1 1 d . . . . .
H31 H 0.928973 0.286205 0.619386 0.021 Uiso 1 1 calc R U . . .
C32 C 0.7834(3) 0.3145(3) 0.5791(2) 0.0172(7) Uani 1 1 d . . . . .
C33 C 0.6788(3) 0.3067(2) 0.59781(19) 0.0145(6) Uani 1 1 d . . . . .
H33 H 0.628352 0.326545 0.559648 0.017 Uiso 1 1 calc R U . . .
C34 C 0.9083(3) 0.2132(3) 0.7622(2) 0.0215(7) Uani 1 1 d . . . . .
C35 C 0.8148(3) 0.3532(3) 0.5002(2) 0.0236(7) Uani 1 1 d . . . . .
C36 C 0.4826(2) 0.1857(3) 0.76082(19) 0.0136(6) Uani 1 1 d . . . . .
C37 C 0.4036(3) 0.2003(3) 0.80829(19) 0.0150(6) Uani 1 1 d . . . . .
H37 H 0.381167 0.264952 0.805871 0.018 Uiso 1 1 calc R U . . .
C38 C 0.3570(3) 0.1233(3) 0.8587(2) 0.0185(7) Uani 1 1 d . . . . .
C39 C 0.3882(3) 0.0282(3) 0.8653(2) 0.0207(7) Uani 1 1 d . . . . .
H39 H 0.357656 -0.023589 0.900777 0.025 Uiso 1 1 calc R U . . .
C40 C 0.4656(3) 0.0115(3) 0.8184(2) 0.0202(7) Uani 1 1 d . . . . .
C41 C 0.5102(3) 0.0876(3) 0.76641(19) 0.0157(6) Uani 1 1 d . . . . .
H41 H 0.560952 0.072475 0.733666 0.019 Uiso 1 1 calc R U . . .
C42 C 0.2679(3) 0.1397(3) 0.9042(2) 0.0283(9) Uani 1 1 d . . . . .
C43 C 0.4979(3) -0.0924(3) 0.8220(2) 0.0282(8) Uani 1 1 d . . . . .
C44 C 0.5354(2) 0.3966(3) 0.72353(19) 0.0135(6) Uani 1 1 d . . . . .
C45 C 0.5700(2) 0.4404(3) 0.8031(2) 0.0145(6) Uani 1 1 d . . . . .
H45 H 0.580486 0.393929 0.843987 0.017 Uiso 1 1 calc R U . . .
C46 C 0.5893(3) 0.5506(3) 0.8238(2) 0.0160(7) Uani 1 1 d . . . . .
C47 C 0.5761(3) 0.6217(3) 0.7661(2) 0.0193(7) Uani 1 1 d . . . . .
H47 H 0.589626 0.696700 0.780290 0.023 Uiso 1 1 calc R U . . .
C48 C 0.5426(3) 0.5799(3) 0.6870(2) 0.0207(7) Uani 1 1 d . . . . .
C49 C 0.5222(3) 0.4698(3) 0.6665(2) 0.0163(7) Uani 1 1 d . . . . .
H49 H 0.498526 0.443498 0.611851 0.020 Uiso 1 1 calc R U . . .
C50 C 0.6223(3) 0.5944(3) 0.9098(2) 0.0196(7) Uani 1 1 d . . . . .
C51 C 0.5298(4) 0.6537(3) 0.6231(2) 0.0335(9) Uani 1 1 d . . . . .
C52 C 1.1814(3) 0.8865(3) 0.7139(2) 0.0285(8) Uani 1 1 d . . . . .
C53 C 1.2411(4) 0.9557(4) 0.6583(3) 0.0453(12) Uani 1 1 d . . . . .
H53A H 1.296799 0.923935 0.640351 0.068 Uiso 1 1 calc R U . . .
H53B H 1.275908 1.027343 0.685490 0.068 Uiso 1 1 calc R U . . .
H53C H 1.190809 0.962350 0.611571 0.068 Uiso 1 1 calc R U . . .
B1 B 0.5245(3) 0.2708(3) 0.6939(2) 0.0129(7) Uani 1 1 d . . . . .
N1 N 1.1302(2) 0.6151(2) 0.78915(17) 0.0189(6) Uani 1 1 d . . . . .
N2 N 1.1347(2) 0.8327(2) 0.75730(18) 0.0232(6) Uani 1 1 d . . . . .
F1 F 0.44874(17) 0.04308(16) 0.41230(12) 0.0243(4) Uani 1 1 d . . . . .
F2 F 0.32971(19) -0.07221(16) 0.46620(14) 0.0293(5) Uani 1 1 d . . . . .
F3 F 0.2792(2) 0.01634(19) 0.36961(13) 0.0349(6) Uani 1 1 d . . . . .
F19 F 0.6810(2) 0.69749(17) 0.91653(14) 0.0364(6) Uani 1 1 d . . . . .
F20 F 0.53709(19) 0.5899(2) 0.94939(14) 0.0409(6) Uani 1 1 d . . . . .
F21 F 0.68350(18) 0.54092(18) 0.95177(12) 0.0296(5) Uani 1 1 d . . . . .
Rh1 Rh 1.04312(2) 0.72210(2) 0.82465(2) 0.01406(9) Uani 1 1 d . . . . .
F4 F 0.1016(4) 0.2763(5) 0.4858(4) 0.0453(7) Uani 0.515(3) 1 d . . P A 1
F5 F 0.1454(7) 0.3337(6) 0.6092(6) 0.0453(7) Uani 0.515(3) 1 d . . P A 1
F6 F 0.0583(4) 0.1674(5) 0.5754(4) 0.0453(7) Uani 0.515(3) 1 d . . P A 1
F7 F 1.0095(5) 0.2863(6) 0.7697(3) 0.0323(5) Uani 0.515(3) 1 d . . P A 1
F8 F 0.8820(4) 0.2102(4) 0.8380(3) 0.0323(5) Uani 0.515(3) 1 d . . P A 1
F9 F 0.9217(4) 0.1207(5) 0.7392(3) 0.0323(5) Uani 0.515(3) 1 d . . P A 1
F10 F 0.7680(4) 0.4336(7) 0.4766(4) 0.0335(5) Uani 0.515(3) 1 d . . P A 1
F11 F 0.9247(5) 0.4030(4) 0.5062(3) 0.0335(5) Uani 0.515(3) 1 d . . P A 1
F12 F 0.7902(4) 0.2806(5) 0.4417(4) 0.0335(5) Uani 0.515(3) 1 d . . P A 1
F13 F 0.271(5) 0.246(3) 0.916(4) 0.028(4) Uani 0.515(3) 1 d . . P A 1
F14 F 0.285(3) 0.108(3) 0.9821(19) 0.030(3) Uani 0.515(3) 1 d . . P A 1
F15 F 0.175(2) 0.075(2) 0.8733(19) 0.038(3) Uani 0.515(3) 1 d . . P A 1
F16 F 0.4943(5) -0.1359(4) 0.8911(5) 0.0354(6) Uani 0.515(3) 1 d . . P A 1
F17 F 0.6008(7) -0.0794(6) 0.8038(5) 0.0354(6) Uani 0.515(3) 1 d . . P A 1
F18 F 0.4309(5) -0.1686(5) 0.7668(4) 0.0354(6) Uani 0.515(3) 1 d . . P A 1
F22 F 0.5942(7) 0.7541(7) 0.6449(6) 0.0544(8) Uani 0.515(3) 1 d . . P A 1
F23 F 0.4261(5) 0.6750(4) 0.6230(3) 0.0544(8) Uani 0.515(3) 1 d . . P A 1
F24 F 0.5285(6) 0.6209(4) 0.5520(4) 0.0544(8) Uani 0.515(3) 1 d . . P A 1
F4A F 0.1359(5) 0.3220(5) 0.4955(4) 0.0453(7) Uani 0.485(3) 1 d . . P A 2
F5A F 0.1347(7) 0.3091(7) 0.6223(6) 0.0453(7) Uani 0.485(3) 1 d . . P A 2
F6A F 0.0494(5) 0.1747(6) 0.5369(4) 0.0453(7) Uani 0.485(3) 1 d . . P A 2
F7A F 0.9933(5) 0.2923(6) 0.7922(3) 0.0323(5) Uani 0.485(3) 1 d . . P A 2
F8A F 0.8662(4) 0.1620(5) 0.8244(3) 0.0323(5) Uani 0.485(3) 1 d . . P A 2
F9A F 0.9522(4) 0.1395(5) 0.7234(4) 0.0323(5) Uani 0.485(3) 1 d . . P A 2
F10A F 0.7978(5) 0.4464(7) 0.4864(5) 0.0335(5) Uani 0.485(3) 1 d . . P A 2
F11A F 0.9165(5) 0.3575(5) 0.4896(3) 0.0335(5) Uani 0.485(3) 1 d . . P A 2
F12A F 0.7504(5) 0.2806(6) 0.4364(4) 0.0335(5) Uani 0.485(3) 1 d . . P A 2
F13A F 0.260(5) 0.240(4) 0.906(4) 0.037(9) Uani 0.485(3) 1 d . . P A 2
F14A F 0.262(3) 0.105(3) 0.973(2) 0.047(8) Uani 0.485(3) 1 d . . P A 2
F15A F 0.165(3) 0.097(3) 0.860(2) 0.055(6) Uani 0.485(3) 1 d . . P A 2
F16A F 0.5235(5) -0.1090(4) 0.9028(5) 0.0354(6) Uani 0.485(3) 1 d . . P A 2
F17A F 0.5839(7) -0.0948(6) 0.7860(5) 0.0354(6) Uani 0.485(3) 1 d . . P A 2
F18A F 0.4186(6) -0.1798(5) 0.7927(4) 0.0354(6) Uani 0.485(3) 1 d . . P A 2
F23A F 0.4442(6) 0.6160(5) 0.5702(4) 0.0544(8) Uani 0.485(3) 1 d . . P A 2
F24A F 0.6051(6) 0.6429(5) 0.5650(4) 0.0544(8) Uani 0.485(3) 1 d . . P A 2
F22A F 0.5608(7) 0.7545(8) 0.6407(6) 0.0544(8) Uani 0.485(3) 1 d . . P A 2

loop_
_atom_site_aniso_label
_atom_site_aniso_U_11
_atom_site_aniso_U_22
_atom_site_aniso_U_33
_atom_site_aniso_U_23
_atom_site_aniso_U_13
_atom_site_aniso_U_12
C1 0.0282(19) 0.030(2) 0.0236(19) -0.0064(16) 0.0079(16) 0.0069(16)
C2 0.029(2) 0.041(2) 0.043(2) -0.0010(19) 0.0042(18) 0.0177(19)
C3 0.0167(17) 0.0232(18) 0.0279(19) 0.0058(15) 0.0085(15) 0.0050(14)
C4 0.0159(16) 0.0241(18) 0.0212(18) 0.0071(14) 0.0045(14) 0.0025(14)
C5 0.0202(18) 0.034(2) 0.028(2) 0.0103(16) 0.0028(15) 0.0082(15)
C6 0.0208(18) 0.041(2) 0.0211(19) 0.0078(16) -0.0025(15) 0.0011(16)
C7 0.0236(18) 0.032(2) 0.0174(18) 0.0019(15) 0.0020(15) -0.0039(15)
C8 0.0191(17) 0.0236(18) 0.0197(17) 0.0026(14) 0.0036(14) 0.0006(14)
C9 0.0140(15) 0.0233(17) 0.0155(16) 0.0054(13) 0.0043(13) 0.0010(13)
C10 0.0119(15) 0.0205(17) 0.0217(18) -0.0011(14) 0.0008(13) 0.0029(13)
C11 0.0172(16) 0.0222(17) 0.0219(18) 0.0042(14) 0.0009(14) 0.0071(14)
C12 0.0149(16) 0.0190(17) 0.0243(18) 0.0004(14) 0.0044(14) 0.0061(13)
C13 0.0122(15) 0.0224(17) 0.0204(17) 0.0017(14) 0.0047(13) 0.0047(13)
C14 0.0111(15) 0.0171(16) 0.0230(17) 0.0023(13) 0.0045(13) 0.0026(12)
C15 0.0214(18) 0.0289(19) 0.0256(19) -0.0073(16) -0.0012(15) 0.0027(15)
C16 0.035(2) 0.034(2) 0.028(2) 0.0118(17) -0.0015(17) 0.0130(18)
C17 0.030(2) 0.0201(18) 0.036(2) -0.0034(16) 0.0049(17) 0.0094(15)
C18 0.0225(18) 0.034(2) 0.0182(18) 0.0016(15) 0.0056(14) 0.0079(15)
C19 0.0252(19) 0.0186(17) 0.035(2) 0.0063(15) 0.0083(16) 0.0062(14)
C20 0.0138(15) 0.0116(14) 0.0137(15) 0.0030(12) 0.0032(12) 0.0015(12)
C21 0.0144(15) 0.0126(15) 0.0166(16) 0.0031(12) 0.0031(13) 0.0040(12)
C22 0.0187(16) 0.0115(15) 0.0144(16) 0.0020(12) 0.0018(13) 0.0037(12)
C23 0.0163(16) 0.0165(16) 0.0165(16) -0.0001(13) -0.0013(13) 0.0030(13)
C24 0.0171(16) 0.0213(17) 0.0192(17) 0.0005(13) 0.0028(14) 0.0054(13)
C25 0.0165(16) 0.0188(16) 0.0159(16) -0.0016(13) 0.0045(13) 0.0045(13)
C26 0.0234(17) 0.0154(16) 0.0196(17) -0.0023(13) -0.0032(14) 0.0083(13)
C27 0.0172(18) 0.040(2) 0.026(2) -0.0115(17) -0.0032(15) 0.0108(16)
C28 0.0137(15) 0.0084(14) 0.0145(15) -0.0025(11) 0.0022(12) 0.0016(11)
C29 0.0153(15) 0.0135(15) 0.0147(15) 0.0000(12) 0.0030(13) 0.0021(12)
C30 0.0161(16) 0.0160(16) 0.0185(17) -0.0010(13) 0.0013(13) 0.0032(13)
C31 0.0138(15) 0.0186(16) 0.0205(17) -0.0007(13) 0.0042(13) 0.0049(13)
C32 0.0183(16) 0.0154(15) 0.0171(16) -0.0003(13) 0.0032(13) 0.0032(13)
C33 0.0143(15) 0.0136(15) 0.0147(15) -0.0005(12) 0.0019(12) 0.0024(12)
C34 0.0162(16) 0.0285(19) 0.0215(18) 0.0043(14) 0.0039(14) 0.0078(14)
C35 0.0210(17) 0.0307(19) 0.0214(18) 0.0064(15) 0.0077(14) 0.0080(15)
C36 0.0112(14) 0.0144(15) 0.0125(15) -0.0038(12) -0.0007(12) 0.0004(12)
C37 0.0153(15) 0.0127(15) 0.0152(16) -0.0047(12) 0.0009(13) 0.0017(12)
C38 0.0172(16) 0.0199(17) 0.0157(16) -0.0039(13) 0.0061(13) -0.0007(13)
C39 0.0245(18) 0.0168(16) 0.0188(17) 0.0019(13) 0.0083(14) -0.0004(14)
C40 0.0220(17) 0.0167(16) 0.0203(17) 0.0008(13) 0.0052(14) 0.0013(13)
C41 0.0162(15) 0.0145(15) 0.0157(16) -0.0010(12) 0.0034(13) 0.0028(12)
C42 0.031(2) 0.023(2) 0.031(2) -0.0040(16) 0.0176(18) 0.0015(16)
C43 0.034(2) 0.0180(18) 0.036(2) 0.0091(16) 0.0166(17) 0.0066(16)
C44 0.0105(14) 0.0149(15) 0.0152(15) 0.0003(12) 0.0034(12) 0.0030(12)
C45 0.0120(15) 0.0136(15) 0.0181(16) 0.0017(12) 0.0029(12) 0.0034(12)
C46 0.0122(15) 0.0164(16) 0.0195(17) -0.0006(13) 0.0039(13) 0.0039(12)
C47 0.0177(16) 0.0126(15) 0.0276(19) -0.0005(13) 0.0019(14) 0.0047(13)
C48 0.0191(17) 0.0176(17) 0.0250(18) 0.0044(14) 0.0019(14) 0.0043(13)
C49 0.0151(15) 0.0185(16) 0.0140(16) 0.0004(13) 0.0015(13) 0.0024(13)
C50 0.0195(17) 0.0156(16) 0.0232(18) -0.0035(13) 0.0051(14) 0.0037(13)
C51 0.044(2) 0.0212(19) 0.028(2) 0.0059(16) -0.0115(18) 0.0020(17)
C52 0.031(2) 0.0249(19) 0.0235(19) 0.0026(16) 0.0023(17) -0.0023(16)
C53 0.054(3) 0.040(3) 0.028(2) 0.0095(19) 0.008(2) -0.013(2)
B1 0.0123(16) 0.0132(17) 0.0135(17) -0.0006(13) 0.0025(14) 0.0038(13)
N1 0.0165(14) 0.0204(14) 0.0193(15) 0.0001(11) 0.0056(12) 0.0028(11)
N2 0.0228(15) 0.0242(15) 0.0200(15) 0.0025(13) 0.0017(13) 0.0022(13)
F1 0.0316(11) 0.0224(10) 0.0219(10) -0.0032(8) 0.0081(9) 0.0114(9)
F2 0.0388(13) 0.0108(9) 0.0380(13) -0.0006(9) 0.0070(10) 0.0057(9)
F3 0.0428(13) 0.0357(13) 0.0262(12) -0.0171(10) -0.0162(10) 0.0223(11)
F19 0.0522(15) 0.0183(11) 0.0299(12) -0.0080(9) -0.0006(11) -0.0019(10)
F20 0.0255(12) 0.0696(18) 0.0273(12) -0.0118(12) 0.0099(10) 0.0121(12)
F21 0.0372(12) 0.0312(12) 0.0202(10) -0.0061(9) -0.0070(9) 0.0145(10)
Rh1 0.01340(13) 0.01479(13) 0.01323(14) 0.00076(9) 0.00138(9) 0.00262(9)
F4 0.0247(11) 0.0586(18) 0.0547(16) -0.0138(15) -0.0027(12) 0.0210(12)
F5 0.0247(11) 0.0586(18) 0.0547(16) -0.0138(15) -0.0027(12) 0.0210(12)
F6 0.0247(11) 0.0586(18) 0.0547(16) -0.0138(15) -0.0027(12) 0.0210(12)
F7 0.0258(11) 0.0415(12) 0.0326(14) 0.0064(11) 0.0008(9) 0.0148(11)
F8 0.0258(11) 0.0415(12) 0.0326(14) 0.0064(11) 0.0008(9) 0.0148(11)
F9 0.0258(11) 0.0415(12) 0.0326(14) 0.0064(11) 0.0008(9) 0.0148(11)
F10 0.0335(15) 0.0408(12) 0.0265(11) 0.0082(10) 0.0103(12) 0.0066(17)
F11 0.0335(15) 0.0408(12) 0.0265(11) 0.0082(10) 0.0103(12) 0.0066(17)
F12 0.0335(15) 0.0408(12) 0.0265(11) 0.0082(10) 0.0103(12) 0.0066(17)
F13 0.040(10) 0.023(7) 0.028(7) -0.001(4) 0.019(6) 0.015(5)
F14 0.047(9) 0.029(5) 0.022(4) 0.002(3) 0.023(5) 0.014(5)
F15 0.015(6) 0.041(7) 0.054(8) -0.011(4) 0.015(5) 0.001(4)
F16 0.0466(15) 0.0165(12) 0.046(2) 0.0090(11) 0.0162(13) 0.0083(11)
F17 0.0466(15) 0.0165(12) 0.046(2) 0.0090(11) 0.0162(13) 0.0083(11)
F18 0.0466(15) 0.0165(12) 0.046(2) 0.0090(11) 0.0162(13) 0.0083(11)
F22 0.084(2) 0.0374(11) 0.0442(12) 0.0212(9) -0.0044(17) 0.0220(17)
F23 0.084(2) 0.0374(11) 0.0442(12) 0.0212(9) -0.0044(17) 0.0220(17)
F24 0.084(2) 0.0374(11) 0.0442(12) 0.0212(9) -0.0044(17) 0.0220(17)
F4A 0.0247(11) 0.0586(18) 0.0547(16) -0.0138(15) -0.0027(12) 0.0210(12)
F5A 0.0247(11) 0.0586(18) 0.0547(16) -0.0138(15) -0.0027(12) 0.0210(12)
F6A 0.0247(11) 0.0586(18) 0.0547(16) -0.0138(15) -0.0027(12) 0.0210(12)
F7A 0.0258(11) 0.0415(12) 0.0326(14) 0.0064(11) 0.0008(9) 0.0148(11)
F8A 0.0258(11) 0.0415(12) 0.0326(14) 0.0064(11) 0.0008(9) 0.0148(11)
F9A 0.0258(11) 0.0415(12) 0.0326(14) 0.0064(11) 0.0008(9) 0.0148(11)
F10A 0.0335(15) 0.0408(12) 0.0265(11) 0.0082(10) 0.0103(12) 0.0066(17)
F11A 0.0335(15) 0.0408(12) 0.0265(11) 0.0082(10) 0.0103(12) 0.0066(17)
F12A 0.0335(15) 0.0408(12) 0.0265(11) 0.0082(10) 0.0103(12) 0.0066(17)
F13A 0.039(10) 0.040(11) 0.040(18) 0.003(9) 0.026(13) 0.015(7)
F14A 0.067(18) 0.040(6) 0.046(13) 0.015(8) 0.045(12) 0.017(9)
F15A 0.019(5) 0.070(15) 0.071(14) -0.026(9) 0.011(7) 0.006(8)
F16A 0.0466(15) 0.0165(12) 0.046(2) 0.0090(11) 0.0162(13) 0.0083(11)
F17A 0.0466(15) 0.0165(12) 0.046(2) 0.0090(11) 0.0162(13) 0.0083(11)
F18A 0.0466(15) 0.0165(12) 0.046(2) 0.0090(11) 0.0162(13) 0.0083(11)
F23A 0.084(2) 0.0374(11) 0.0442(12) 0.0212(9) -0.0044(17) 0.0220(17)
F24A 0.084(2) 0.0374(11) 0.0442(12) 0.0212(9) -0.0044(17) 0.0220(17)
F22A 0.084(2) 0.0374(11) 0.0442(12) 0.0212(9) -0.0044(17) 0.0220(17)

loop_
_atom_type_symbol
_atom_type_description
_atom_type_scat_dispersion_real
_atom_type_scat_dispersion_imag
_atom_type_scat_source
C C 0.0181 0.0091 'International Tables Vol C Tables 4.2.6.8 and 6.1.1.4'
H H 0.0000 0.0000 'International Tables Vol C Tables 4.2.6.8 and 6.1.1.4'
B B 0.0090 0.0039 'International Tables Vol C Tables 4.2.6.8 and 6.1.1.4'
N N 0.0311 0.0180 'International Tables Vol C Tables 4.2.6.8 and 6.1.1.4'
F F 0.0727 0.0534 'International Tables Vol C Tables 4.2.6.8 and 6.1.1.4'
Rh Rh 0.0927 3.6045 'International Tables Vol C Tables 4.2.6.8 and 6.1.1.4'

loop_
_geom_angle_atom_site_label_1
_geom_angle_atom_site_label_2
_geom_angle_atom_site_label_3
_geom_angle
_geom_angle_site_symmetry_1
_geom_angle_site_symmetry_3
_geom_angle_publ_flag
N1 C1 H1A 109.5 . . ?
N1 C1 H1B 109.5 . . ?
H1A C1 H1B 109.5 . . ?
N1 C1 H1C 109.5 . . ?
H1A C1 H1C 109.5 . . ?
H1B C1 H1C 109.5 . . ?
C3 C2 H2A 109.5 . . ?
C3 C2 H2B 109.5 . . ?
H2A C2 H2B 109.5 . . ?
C3 C2 H2C 109.5 . . ?
H2A C2 H2C 109.5 . . ?
H2B C2 H2C 109.5 . . ?
N1 C3 C4 114.7(3) . . ?
N1 C3 C2 123.4(3) . . ?
C4 C3 C2 121.8(3) . . ?
C5 C4 C9 120.5(3) . . ?
C5 C4 C3 124.5(3) . . ?
C9 C4 C3 114.9(3) . . ?
C6 C5 C4 119.9(4) . . ?
C6 C5 H5 120.1 . . ?
C4 C5 H5 120.1 . . ?
C5 C6 C7 120.0(3) . . ?
C5 C6 H6 120.0 . . ?
C7 C6 H6 120.0 . . ?
C6 C7 C8 120.4(4) . . ?
C6 C7 H7 119.8 . . ?
C8 C7 H7 119.8 . . ?
C9 C8 C7 120.6(3) . . ?
C9 C8 H8 119.7 . . ?
C7 C8 H8 119.7 . . ?
C8 C9 C4 118.7(3) . . ?
C8 C9 Rh1 126.9(3) . . ?
C4 C9 Rh1 114.4(2) . . ?
C11 C10 C14 107.1(3) . . ?
C11 C10 C15 127.7(3) . . ?
C14 C10 C15 125.2(3) . . ?
C11 C10 Rh1 71.43(19) . . ?
C14 C10 Rh1 66.51(18) . . ?
C15 C10 Rh1 129.1(2) . . ?
C10 C11 C12 109.3(3) . . ?
C10 C11 C16 126.6(3) . . ?
C12 C11 C16 124.1(3) . . ?
C10 C11 Rh1 72.31(19) . . ?
C12 C11 Rh1 68.13(18) . . ?
C16 C11 Rh1 126.3(3) . . ?
C13 C12 C11 107.3(3) . . ?
C13 C12 C17 127.1(3) . . ?
C11 C12 C17 124.7(3) . . ?
C13 C12 Rh1 71.09(19) . . ?
C11 C12 Rh1 73.50(19) . . ?
C17 C12 Rh1 128.8(2) . . ?
C12 C13 C14 107.7(3) . . ?
C12 C13 C18 126.9(3) . . ?
C14 C13 C18 125.4(3) . . ?
C12 C13 Rh1 70.61(19) . . ?
C14 C13 Rh1 69.30(19) . . ?
C18 C13 Rh1 127.2(2) . . ?
C13 C14 C10 108.3(3) . . ?
C13 C14 C19 125.8(3) . . ?
C10 C14 C19 125.5(3) . . ?
C13 C14 Rh1 72.01(19) . . ?
C10 C14 Rh1 74.89(19) . . ?
C19 C14 Rh1 125.0(2) . . ?
C10 C15 H15A 109.5 . . ?
C10 C15 H15B 109.5 . . ?
H15A C15 H15B 109.5 . . ?
C10 C15 H15C 109.5 . . ?
H15A C15 H15C 109.5 . . ?
H15B C15 H15C 109.5 . . ?
C11 C16 H16A 109.5 . . ?
C11 C16 H16B 109.5 . . ?
H16A C16 H16B 109.5 . . ?
C11 C16 H16C 109.5 . . ?
H16A C16 H16C 109.5 . . ?
H16B C16 H16C 109.5 . . ?
C12 C17 H17A 109.5 . . ?
C12 C17 H17B 109.5 . . ?
H17A C17 H17B 109.5 . . ?
C12 C17 H17C 109.5 . . ?
H17A C17 H17C 109.5 . . ?
H17B C17 H17C 109.5 . . ?
C13 C18 H18A 109.5 . . ?
C13 C18 H18B 109.5 . . ?
H18A C18 H18B 109.5 . . ?
C13 C18 H18C 109.5 . . ?
H18A C18 H18C 109.5 . . ?
H18B C18 H18C 109.5 . . ?
C14 C19 H19A 109.5 . . ?
C14 C19 H19B 109.5 . . ?
H19A C19 H19B 109.5 . . ?
C14 C19 H19C 109.5 . . ?
H19A C19 H19C 109.5 . . ?
H19B C19 H19C 109.5 . . ?
C21 C20 C25 116.2(3) . . ?
C21 C20 B1 122.7(3) . . ?
C25 C20 B1 120.7(3) . . ?
C22 C21 C20 121.7(3) . . ?
C22 C21 H21 119.1 . . ?
C20 C21 H21 119.1 . . ?
C23 C22 C21 121.3(3) . . ?
C23 C22 C26 119.6(3) . . ?
C21 C22 C26 119.1(3) . . ?
C22 C23 C24 118.1(3) . . ?
C22 C23 H23 121.0 . . ?
C24 C23 H23 121.0 . . ?
C25 C24 C23 120.5(3) . . ?
C25 C24 C27 121.1(3) . . ?
C23 C24 C27 118.4(3) . . ?
C24 C25 C20 122.3(3) . . ?
C24 C25 H25 118.9 . . ?
C20 C25 H25 118.9 . . ?
F1 C26 F3 106.7(3) . . ?
F1 C26 F2 105.8(3) . . ?
F3 C26 F2 106.6(3) . . ?
F1 C26 C22 113.2(3) . . ?
F3 C26 C22 113.1(3) . . ?
F2 C26 C22 111.0(3) . . ?
F6A C27 F5A 110.9(5) . . ?
F4 C27 F5 106.8(5) . . ?
F6A C27 F4A 102.6(5) . . ?
F5A C27 F4A 103.5(5) . . ?
F4 C27 F6 104.1(4) . . ?
F5 C27 F6 106.2(5) . . ?
F6A C27 C24 115.5(4) . . ?
F4 C27 C24 114.6(4) . . ?
F5A C27 C24 114.2(5) . . ?
F5 C27 C24 114.9(5) . . ?
F4A C27 C24 108.7(4) . . ?
F6 C27 C24 109.4(4) . . ?
C33 C28 C29 115.9(3) . . ?
C33 C28 B1 121.2(3) . . ?
C29 C28 B1 122.6(3) . . ?
C30 C29 C28 121.9(3) . . ?
C30 C29 H29 119.0 . . ?
C28 C29 H29 119.0 . . ?
C31 C30 C29 120.9(3) . . ?
C31 C30 C34 118.1(3) . . ?
C29 C30 C34 121.0(3) . . ?
C30 C31 C32 118.4(3) . . ?
C30 C31 H31 120.8 . . ?
C32 C31 H31 120.8 . . ?
C31 C32 C33 120.4(3) . . ?
C31 C32 C35 119.4(3) . . ?
C33 C32 C35 120.2(3) . . ?
C32 C33 C28 122.3(3) . . ?
C32 C33 H33 118.8 . . ?
C28 C33 H33 118.8 . . ?
F7A C34 F8A 107.6(4) . . ?
F9 C34 F8 109.4(4) . . ?
F9 C34 F7 106.4(4) . . ?
F8 C34 F7 104.1(4) . . ?
F7A C34 F9A 104.4(4) . . ?
F8A C34 F9A 104.8(4) . . ?
F9 C34 C30 113.2(4) . . ?
F7A C34 C30 113.6(4) . . ?
F8A C34 C30 114.2(3) . . ?
F8 C34 C30 112.0(3) . . ?
F7 C34 C30 111.2(4) . . ?
F9A C34 C30 111.4(4) . . ?
F10A C35 F11A 108.4(4) . . ?
F12 C35 F10 106.6(5) . . ?
F12 C35 F11 108.4(4) . . ?
F10 C35 F11 103.2(4) . . ?
F10A C35 F12A 105.4(5) . . ?
F11A C35 F12A 104.7(4) . . ?
F12 C35 C32 115.1(4) . . ?
F10A C35 C32 113.3(5) . . ?
F11A C35 C32 114.5(4) . . ?
F10 C35 C32 111.7(4) . . ?
F11 C35 C32 111.1(3) . . ?
F12A C35 C32 109.7(4) . . ?
C37 C36 C41 115.7(3) . . ?
C37 C36 B1 120.8(3) . . ?
C41 C36 B1 122.9(3) . . ?
C38 C37 C36 122.2(3) . . ?
C38 C37 H37 118.9 . . ?
C36 C37 H37 118.9 . . ?
C39 C38 C37 121.1(3) . . ?
C39 C38 C42 118.8(3) . . ?
C37 C38 C42 120.1(3) . . ?
C40 C39 C38 117.8(3) . . ?
C40 C39 H39 121.1 . . ?
C38 C39 H39 121.1 . . ?
C39 C40 C41 121.0(3) . . ?
C39 C40 C43 118.9(3) . . ?
C41 C40 C43 120.0(3) . . ?
C40 C41 C36 122.2(3) . . ?
C40 C41 H41 118.9 . . ?
C36 C41 H41 118.9 . . ?
F14A C42 F13A 110(3) . . ?
F15 C42 F13 116(3) . . ?
F15 C42 F14 104.3(19) . . ?
F13 C42 F14 104(3) . . ?
F14A C42 F15A 107(2) . . ?
F13A C42 F15A 94(3) . . ?
F14A C42 C38 118.8(17) . . ?
F15 C42 C38 110.6(14) . . ?
F13A C42 C38 113(2) . . ?
F13 C42 C38 112(2) . . ?
F14 C42 C38 109.0(14) . . ?
F15A C42 C38 111.9(16) . . ?
F17A C43 F18A 107.0(4) . . ?
F16 C43 F17 106.4(5) . . ?
F16 C43 F18 105.8(4) . . ?
F17 C43 F18 106.9(4) . . ?
F17A C43 F16A 106.7(6) . . ?
F18A C43 F16A 105.1(4) . . ?
F16 C43 C40 116.0(4) . . ?
F17A C43 C40 114.9(5) . . ?
F18A C43 C40 114.1(4) . . ?
F17 C43 C40 111.2(4) . . ?
F18 C43 C40 110.0(4) . . ?
F16A C43 C40 108.3(4) . . ?
C49 C44 C45 116.1(3) . . ?
C49 C44 B1 119.7(3) . . ?
C45 C44 B1 123.8(3) . . ?
C46 C45 C44 121.6(3) . . ?
C46 C45 H45 119.2 . . ?
C44 C45 H45 119.2 . . ?
C47 C46 C45 121.2(3) . . ?
C47 C46 C50 118.4(3) . . ?
C45 C46 C50 120.4(3) . . ?
C46 C47 C48 118.0(3) . . ?
C46 C47 H47 121.0 . . ?
C48 C47 H47 121.0 . . ?
C47 C48 C49 120.8(3) . . ?
C47 C48 C51 119.6(3) . . ?
C49 C48 C51 119.6(3) . . ?
C48 C49 C44 122.3(3) . . ?
C48 C49 H49 118.9 . . ?
C44 C49 H49 118.9 . . ?
F20 C50 F19 106.8(3) . . ?
F20 C50 F21 105.9(3) . . ?
F19 C50 F21 105.7(3) . . ?
F20 C50 C46 112.4(3) . . ?
F19 C50 C46 112.4(3) . . ?
F21 C50 C46 113.1(3) . . ?
F22A C51 F23A 118.1(5) . . ?
F24 C51 F22 115.1(6) . . ?
F24 C51 F23 103.0(5) . . ?
F22 C51 F23 99.3(5) . . ?
F22A C51 F24A 100.1(6) . . ?
F23A C51 F24A 93.0(5) . . ?
F24 C51 C48 118.1(4) . . ?
F22A C51 C48 118.9(5) . . ?
F23A C51 C48 114.0(4) . . ?
F22 C51 C48 110.5(4) . . ?
F23 C51 C48 108.6(4) . . ?
F24A C51 C48 106.9(4) . . ?
N2 C52 C53 179.8(5) . . ?
C52 C53 H53A 109.5 . . ?
C52 C53 H53B 109.5 . . ?
H53A C53 H53B 109.5 . . ?
C52 C53 H53C 109.5 . . ?
H53A C53 H53C 109.5 . . ?
H53B C53 H53C 109.5 . . ?
C36 B1 C44 113.4(3) . . ?
C36 B1 C28 113.3(3) . . ?
C44 B1 C28 104.7(2) . . ?
C36 B1 C20 102.3(2) . . ?
C44 B1 C20 110.1(3) . . ?
C28 B1 C20 113.2(3) . . ?
C3 N1 C1 121.2(3) . . ?
C3 N1 Rh1 117.1(2) . . ?
C1 N1 Rh1 121.7(2) . . ?
C52 N2 Rh1 173.3(3) . . ?
C9 Rh1 N2 89.86(13) . . ?
C9 Rh1 N1 78.26(13) . . ?
N2 Rh1 N1 87.00(12) . . ?
C9 Rh1 C14 112.65(13) . . ?
N2 Rh1 C14 157.38(13) . . ?
N1 Rh1 C14 99.35(12) . . ?
C9 Rh1 C12 109.24(13) . . ?
N2 Rh1 C12 106.90(13) . . ?
N1 Rh1 C12 163.86(12) . . ?
C14 Rh1 C12 64.69(13) . . ?
C9 Rh1 C13 92.91(13) . . ?
N2 Rh1 C13 143.26(13) . . ?
N1 Rh1 C13 129.40(12) . . ?
C14 Rh1 C13 38.69(13) . . ?
C12 Rh1 C13 38.31(13) . . ?
C9 Rh1 C11 147.40(14) . . ?
N2 Rh1 C11 96.81(12) . . ?
N1 Rh1 C11 133.77(12) . . ?
C14 Rh1 C11 63.17(13) . . ?
C12 Rh1 C11 38.37(13) . . ?
C13 Rh1 C11 63.28(13) . . ?
C9 Rh1 C10 151.25(13) . . ?
N2 Rh1 C10 118.86(12) . . ?
N1 Rh1 C10 103.00(12) . . ?
C14 Rh1 C10 38.60(13) . . ?
C12 Rh1 C10 63.38(13) . . ?
C13 Rh1 C10 63.73(13) . . ?
C11 Rh1 C10 36.27(13) . . ?

loop_
_geom_bond_atom_site_label_1
_geom_bond_atom_site_label_2
_geom_bond_distance
_geom_bond_site_symmetry_2
_geom_bond_publ_flag
C1 N1 1.465(5) . ?
C1 H1A 0.9800 . ?
C1 H1B 0.9800 . ?
C1 H1C 0.9800 . ?
C2 C3 1.500(5) . ?
C2 H2A 0.9800 . ?
C2 H2B 0.9800 . ?
C2 H2C 0.9800 . ?
C3 N1 1.292(5) . ?
C3 C4 1.468(5) . ?
C4 C5 1.397(5) . ?
C4 C9 1.411(5) . ?
C5 C6 1.382(6) . ?
C5 H5 0.9500 . ?
C6 C7 1.388(6) . ?
C6 H6 0.9500 . ?
C7 C8 1.395(5) . ?
C7 H7 0.9500 . ?
C8 C9 1.387(5) . ?
C8 H8 0.9500 . ?
C9 Rh1 2.031(3) . ?
C10 C11 1.400(5) . ?
C10 C14 1.457(5) . ?
C10 C15 1.498(5) . ?
C10 Rh1 2.255(3) . ?
C11 C12 1.452(5) . ?
C11 C16 1.499(5) . ?
C11 Rh1 2.243(3) . ?
C12 C13 1.427(5) . ?
C12 C17 1.495(5) . ?
C12 Rh1 2.171(3) . ?
C13 C14 1.431(5) . ?
C13 C18 1.498(5) . ?
C13 Rh1 2.177(3) . ?
C14 C19 1.500(5) . ?
C14 Rh1 2.142(3) . ?
C15 H15A 0.9800 . ?
C15 H15B 0.9800 . ?
C15 H15C 0.9800 . ?
C16 H16A 0.9800 . ?
C16 H16B 0.9800 . ?
C16 H16C 0.9800 . ?
C17 H17A 0.9800 . ?
C17 H17B 0.9800 . ?
C17 H17C 0.9800 . ?
C18 H18A 0.9800 . ?
C18 H18B 0.9800 . ?
C18 H18C 0.9800 . ?
C19 H19A 0.9800 . ?
C19 H19B 0.9800 . ?
C19 H19C 0.9800 . ?
C20 C21 1.395(4) . ?
C20 C25 1.402(5) . ?
C20 B1 1.649(5) . ?
C21 C22 1.396(5) . ?
C21 H21 0.9500 . ?
C22 C23 1.378(5) . ?
C22 C26 1.496(4) . ?
C23 C24 1.394(5) . ?
C23 H23 0.9500 . ?
C24 C25 1.390(5) . ?
C24 C27 1.492(5) . ?
C25 H25 0.9500 . ?
C26 F1 1.339(4) . ?
C26 F3 1.341(4) . ?
C26 F2 1.350(4) . ?
C27 F6A 1.310(8) . ?
C27 F4 1.320(8) . ?
C27 F5A 1.318(11) . ?
C27 F5 1.331(10) . ?
C27 F4A 1.407(8) . ?
C27 F6 1.368(8) . ?
C28 C33 1.400(5) . ?
C28 C29 1.405(5) . ?
C28 B1 1.643(4) . ?
C29 C30 1.393(5) . ?
C29 H29 0.9500 . ?
C30 C31 1.385(5) . ?
C30 C34 1.499(5) . ?
C31 C32 1.391(5) . ?
C31 H31 0.9500 . ?
C32 C33 1.394(5) . ?
C32 C35 1.494(5) . ?
C33 H33 0.9500 . ?
C34 F9 1.295(7) . ?
C34 F7A 1.317(8) . ?
C34 F8A 1.347(7) . ?
C34 F8 1.351(6) . ?
C34 F7 1.381(7) . ?
C34 F9A 1.396(7) . ?
C35 F12 1.277(8) . ?
C35 F10A 1.300(10) . ?
C35 F11A 1.328(7) . ?
C35 F10 1.377(9) . ?
C35 F11 1.382(7) . ?
C35 F12A 1.419(8) . ?
C36 C37 1.403(5) . ?
C36 C41 1.403(5) . ?
C36 B1 1.637(5) . ?
C37 C38 1.390(5) . ?
C37 H37 0.9500 . ?
C38 C39 1.389(5) . ?
C38 C42 1.499(5) . ?
C39 C40 1.389(5) . ?
C39 H39 0.9500 . ?
C40 C41 1.392(5) . ?
C40 C43 1.502(5) . ?
C41 H41 0.9500 . ?
C42 F14A 1.26(4) . ?
C42 F15 1.30(3) . ?
C42 F13A 1.32(5) . ?
C42 F13 1.36(4) . ?
C42 F14 1.40(4) . ?
C42 F15A 1.41(4) . ?
C43 F16 1.308(9) . ?
C43 F17A 1.325(11) . ?
C43 F18A 1.337(9) . ?
C43 F17 1.361(10) . ?
C43 F18 1.365(8) . ?
C43 F16A 1.396(9) . ?
C44 C49 1.399(5) . ?
C44 C45 1.403(5) . ?
C44 B1 1.639(4) . ?
C45 C46 1.395(5) . ?
C45 H45 0.9500 . ?
C46 C47 1.387(5) . ?
C46 C50 1.498(5) . ?
C47 C48 1.386(5) . ?
C47 H47 0.9500 . ?
C48 C49 1.392(5) . ?
C48 C51 1.485(5) . ?
C49 H49 0.9500 . ?
C50 F20 1.334(4) . ?
C50 F19 1.337(4) . ?
C50 F21 1.338(4) . ?
C51 F24 1.244(7) . ?
C51 F22A 1.265(11) . ?
C51 F23A 1.303(8) . ?
C51 F22 1.349(10) . ?
C51 F23 1.430(8) . ?
C51 F24A 1.475(9) . ?
C52 N2 1.137(5) . ?
C52 C53 1.459(6) . ?
C53 H53A 0.9800 . ?
C53 H53B 0.9800 . ?
C53 H53C 0.9800 . ?
N1 Rh1 2.095(3) . ?
N2 Rh1 2.061(3) . ?

loop_
_geom_torsion_atom_site_label_1
_geom_torsion_atom_site_label_2
_geom_torsion_atom_site_label_3
_geom_torsion_atom_site_label_4
_geom_torsion
_geom_torsion_site_symmetry_1
_geom_torsion_site_symmetry_2
_geom_torsion_site_symmetry_3
_geom_torsion_site_symmetry_4
_geom_torsion_publ_flag
N1 C3 C4 C5 -176.8(3) . . . . ?
C2 C3 C4 C5 0.8(6) . . . . ?
N1 C3 C4 C9 -1.1(5) . . . . ?
C2 C3 C4 C9 176.6(3) . . . . ?
C9 C4 C5 C6 -0.9(5) . . . . ?
C3 C4 C5 C6 174.6(4) . . . . ?
C4 C5 C6 C7 -0.7(6) . . . . ?
C5 C6 C7 C8 1.1(6) . . . . ?
C6 C7 C8 C9 0.1(5) . . . . ?
C7 C8 C9 C4 -1.7(5) . . . . ?
C7 C8 C9 Rh1 177.6(3) . . . . ?
C5 C4 C9 C8 2.1(5) . . . . ?
C3 C4 C9 C8 -173.8(3) . . . . ?
C5 C4 C9 Rh1 -177.3(3) . . . . ?
C3 C4 C9 Rh1 6.8(4) . . . . ?
C14 C10 C11 C12 -1.2(4) . . . . ?
C15 C10 C11 C12 176.2(3) . . . . ?
Rh1 C10 C11 C12 -58.3(2) . . . . ?
C14 C10 C11 C16 179.6(3) . . . . ?
C15 C10 C11 C16 -3.0(6) . . . . ?
Rh1 C10 C11 C16 122.5(4) . . . . ?
C14 C10 C11 Rh1 57.1(2) . . . . ?
C15 C10 C11 Rh1 -125.5(4) . . . . ?
C10 C11 C12 C13 -2.6(4) . . . . ?
C16 C11 C12 C13 176.6(3) . . . . ?
Rh1 C11 C12 C13 -63.5(2) . . . . ?
C10 C11 C12 C17 -173.0(3) . . . . ?
C16 C11 C12 C17 6.3(6) . . . . ?
Rh1 C11 C12 C17 126.2(3) . . . . ?
C10 C11 C12 Rh1 60.8(2) . . . . ?
C16 C11 C12 Rh1 -119.9(3) . . . . ?
C11 C12 C13 C14 5.4(4) . . . . ?
C17 C12 C13 C14 175.5(3) . . . . ?
Rh1 C12 C13 C14 -59.6(2) . . . . ?
C11 C12 C13 C18 -172.4(3) . . . . ?
C17 C12 C13 C18 -2.4(6) . . . . ?
Rh1 C12 C13 C18 122.5(3) . . . . ?
C11 C12 C13 Rh1 65.1(2) . . . . ?
C17 C12 C13 Rh1 -124.9(4) . . . . ?
C12 C13 C14 C10 -6.2(4) . . . . ?
C18 C13 C14 C10 171.7(3) . . . . ?
Rh1 C13 C14 C10 -66.7(2) . . . . ?
C12 C13 C14 C19 -178.9(3) . . . . ?
C18 C13 C14 C19 -1.0(5) . . . . ?
Rh1 C13 C14 C19 120.6(3) . . . . ?
C12 C13 C14 Rh1 60.5(2) . . . . ?
C18 C13 C14 Rh1 -121.6(3) . . . . ?
C11 C10 C14 C13 4.6(4) . . . . ?
C15 C10 C14 C13 -172.9(3) . . . . ?
Rh1 C10 C14 C13 64.8(2) . . . . ?
C11 C10 C14 C19 177.3(3) . . . . ?
C15 C10 C14 C19 -0.1(5) . . . . ?
Rh1 C10 C14 C19 -122.5(3) . . . . ?
C11 C10 C14 Rh1 -60.2(2) . . . . ?
C15 C10 C14 Rh1 122.4(3) . . . . ?
C25 C20 C21 C22 -0.7(5) . . . . ?
B1 C20 C21 C22 171.8(3) . . . . ?
C20 C21 C22 C23 0.3(5) . . . . ?
C20 C21 C22 C26 -176.8(3) . . . . ?
C21 C22 C23 C24 0.5(5) . . . . ?
C26 C22 C23 C24 177.6(3) . . . . ?
C22 C23 C24 C25 -0.7(5) . . . . ?
C22 C23 C24 C27 178.6(3) . . . . ?
C23 C24 C25 C20 0.2(5) . . . . ?
C27 C24 C25 C20 -179.1(3) . . . . ?
C21 C20 C25 C24 0.5(5) . . . . ?
B1 C20 C25 C24 -172.1(3) . . . . ?
C23 C22 C26 F1 145.4(3) . . . . ?
C21 C22 C26 F1 -37.4(4) . . . . ?
C23 C22 C26 F3 24.0(5) . . . . ?
C21 C22 C26 F3 -158.9(3) . . . . ?
C23 C22 C26 F2 -95.8(4) . . . . ?
C21 C22 C26 F2 81.4(4) . . . . ?
C25 C24 C27 F6A -141.8(5) . . . . ?
C23 C24 C27 F6A 38.9(6) . . . . ?
C25 C24 C27 F4 131.8(5) . . . . ?
C23 C24 C27 F4 -47.5(6) . . . . ?
C25 C24 C27 F5A -11.4(7) . . . . ?
C23 C24 C27 F5A 169.3(5) . . . . ?
C25 C24 C27 F5 7.5(7) . . . . ?
C23 C24 C27 F5 -171.8(5) . . . . ?
C25 C24 C27 F4A 103.6(4) . . . . ?
C23 C24 C27 F4A -75.7(5) . . . . ?
C25 C24 C27 F6 -111.8(4) . . . . ?
C23 C24 C27 F6 68.9(5) . . . . ?
C33 C28 C29 C30 -3.1(4) . . . . ?
B1 C28 C29 C30 -177.6(3) . . . . ?
C28 C29 C30 C31 2.7(5) . . . . ?
C28 C29 C30 C34 -176.0(3) . . . . ?
C29 C30 C31 C32 0.1(5) . . . . ?
C34 C30 C31 C32 178.8(3) . . . . ?
C30 C31 C32 C33 -2.2(5) . . . . ?
C30 C31 C32 C35 179.6(3) . . . . ?
C31 C32 C33 C28 1.7(5) . . . . ?
C35 C32 C33 C28 179.9(3) . . . . ?
C29 C28 C33 C32 1.0(4) . . . . ?
B1 C28 C33 C32 175.5(3) . . . . ?
C31 C30 C34 F9 -73.0(5) . . . . ?
C29 C30 C34 F9 105.7(4) . . . . ?
C31 C30 C34 F7A 67.8(5) . . . . ?
C29 C30 C34 F7A -113.5(4) . . . . ?
C31 C30 C34 F8A -168.3(4) . . . . ?
C29 C30 C34 F8A 10.4(5) . . . . ?
C31 C30 C34 F8 162.7(4) . . . . ?
C29 C30 C34 F8 -18.6(5) . . . . ?
C31 C30 C34 F7 46.8(5) . . . . ?
C29 C30 C34 F7 -134.5(4) . . . . ?
C31 C30 C34 F9A -49.8(5) . . . . ?
C29 C30 C34 F9A 128.9(4) . . . . ?
C31 C32 C35 F12 93.4(5) . . . . ?
C33 C32 C35 F12 -84.8(5) . . . . ?
C31 C32 C35 F10A -127.2(4) . . . . ?
C33 C32 C35 F10A 54.6(5) . . . . ?
C31 C32 C35 F11A -2.1(5) . . . . ?
C33 C32 C35 F11A 179.7(4) . . . . ?
C31 C32 C35 F10 -144.9(4) . . . . ?
C33 C32 C35 F10 36.9(5) . . . . ?
C31 C32 C35 F11 -30.3(5) . . . . ?
C33 C32 C35 F11 151.6(4) . . . . ?
C31 C32 C35 F12A 115.3(4) . . . . ?
C33 C32 C35 F12A -62.9(5) . . . . ?
C41 C36 C37 C38 1.1(4) . . . . ?
B1 C36 C37 C38 172.3(3) . . . . ?
C36 C37 C38 C39 1.0(5) . . . . ?
C36 C37 C38 C42 -176.1(3) . . . . ?
C37 C38 C39 C40 -1.6(5) . . . . ?
C42 C38 C39 C40 175.6(3) . . . . ?
C38 C39 C40 C41 0.0(5) . . . . ?
C38 C39 C40 C43 -177.8(3) . . . . ?
C39 C40 C41 C36 2.3(5) . . . . ?
C43 C40 C41 C36 -180.0(3) . . . . ?
C37 C36 C41 C40 -2.7(5) . . . . ?
B1 C36 C41 C40 -173.7(3) . . . . ?
C39 C38 C42 F14A 37(2) . . . . ?
C37 C38 C42 F14A -146(2) . . . . ?
C39 C38 C42 F15 -70.2(11) . . . . ?
C37 C38 C42 F15 107.0(11) . . . . ?
C39 C38 C42 F13A 167(3) . . . . ?
C37 C38 C42 F13A -15(3) . . . . ?
C39 C38 C42 F13 158(3) . . . . ?
C37 C38 C42 F13 -24(3) . . . . ?
C39 C38 C42 F14 43.9(15) . . . . ?
C37 C38 C42 F14 -138.9(15) . . . . ?
C39 C38 C42 F15A -88.2(12) . . . . ?
C37 C38 C42 F15A 89.0(12) . . . . ?
C39 C40 C43 F16 -31.4(6) . . . . ?
C41 C40 C43 F16 150.8(4) . . . . ?
C39 C40 C43 F17A -169.5(5) . . . . ?
C41 C40 C43 F17A 12.7(6) . . . . ?
C39 C40 C43 F18A 66.3(5) . . . . ?
C41 C40 C43 F18A -111.4(4) . . . . ?
C39 C40 C43 F17 -153.1(5) . . . . ?
C41 C40 C43 F17 29.1(6) . . . . ?
C39 C40 C43 F18 88.6(4) . . . . ?
C41 C40 C43 F18 -89.2(4) . . . . ?
C39 C40 C43 F16A -50.3(5) . . . . ?
C41 C40 C43 F16A 131.9(4) . . . . ?
C49 C44 C45 C46 0.3(5) . . . . ?
B1 C44 C45 C46 172.9(3) . . . . ?
C44 C45 C46 C47 -0.7(5) . . . . ?
C44 C45 C46 C50 177.8(3) . . . . ?
C45 C46 C47 C48 0.3(5) . . . . ?
C50 C46 C47 C48 -178.3(3) . . . . ?
C46 C47 C48 C49 0.4(5) . . . . ?
C46 C47 C48 C51 -178.7(3) . . . . ?
C47 C48 C49 C44 -0.8(5) . . . . ?
C51 C48 C49 C44 178.4(3) . . . . ?
C45 C44 C49 C48 0.4(5) . . . . ?
B1 C44 C49 C48 -172.6(3) . . . . ?
C47 C46 C50 F20 91.9(4) . . . . ?
C45 C46 C50 F20 -86.6(4) . . . . ?
C47 C46 C50 F19 -28.6(4) . . . . ?
C45 C46 C50 F19 152.9(3) . . . . ?
C47 C46 C50 F21 -148.2(3) . . . . ?
C45 C46 C50 F21 33.3(4) . . . . ?
C47 C48 C51 F24 161.1(5) . . . . ?
C49 C48 C51 F24 -18.1(7) . . . . ?
C47 C48 C51 F22A 7.6(8) . . . . ?
C49 C48 C51 F22A -171.6(6) . . . . ?
C47 C48 C51 F23A -139.0(5) . . . . ?
C49 C48 C51 F23A 41.8(6) . . . . ?
C47 C48 C51 F22 25.7(7) . . . . ?
C49 C48 C51 F22 -153.5(5) . . . . ?
C47 C48 C51 F23 -82.2(5) . . . . ?
C49 C48 C51 F23 98.6(5) . . . . ?
C47 C48 C51 F24A 119.7(4) . . . . ?
C49 C48 C51 F24A -59.5(5) . . . . ?
C37 C36 B1 C44 37.9(4) . . . . ?
C41 C36 B1 C44 -151.6(3) . . . . ?
C37 C36 B1 C28 157.1(3) . . . . ?
C41 C36 B1 C28 -32.4(4) . . . . ?
C37 C36 B1 C20 -80.7(3) . . . . ?
C41 C36 B1 C20 89.9(3) . . . . ?
C49 C44 B1 C36 -151.5(3) . . . . ?
C45 C44 B1 C36 36.1(4) . . . . ?
C49 C44 B1 C28 84.4(3) . . . . ?
C45 C44 B1 C28 -87.9(3) . . . . ?
C49 C44 B1 C20 -37.6(4) . . . . ?
C45 C44 B1 C20 150.1(3) . . . . ?
C33 C28 B1 C36 157.4(3) . . . . ?
C29 C28 B1 C36 -28.4(4) . . . . ?
C33 C28 B1 C44 -78.5(3) . . . . ?
C29 C28 B1 C44 95.7(3) . . . . ?
C33 C28 B1 C20 41.4(4) . . . . ?
C29 C28 B1 C20 -144.4(3) . . . . ?
C21 C20 B1 C36 -91.3(3) . . . . ?
C25 C20 B1 C36 80.8(3) . . . . ?
C21 C20 B1 C44 147.8(3) . . . . ?
C25 C20 B1 C44 -40.0(4) . . . . ?
C21 C20 B1 C28 31.0(4) . . . . ?
C25 C20 B1 C28 -156.9(3) . . . . ?
C4 C3 N1 C1 173.7(3) . . . . ?
C2 C3 N1 C1 -3.9(5) . . . . ?
C4 C3 N1 Rh1 -5.1(4) . . . . ?
C2 C3 N1 Rh1 177.3(3) . . . . ?

loop_
_publcif_info_tables.block_id
_publcif_info_tables.reference_item
{5278739c-fc29-40c2-892c-6d80cd581ef0} '_publcif_info_datablock.publ_exptl'

loop_
_publcif_info_cif.paper_type
EX

loop_
_publcif_info_datablock.id
_publcif_info_datablock.publ_exptl
_publcif_info_datablock.publ_geom
_publcif_info_datablock.structure
{5278739c-fc29-40c2-892c-6d80cd581ef0} y y y

loop_
_publcif_info_exptl_table_extra_item
sin_theta_over_lambda_max

loop_
_publcif_info_exptl_table_header_item
?
